data_2015713
loop_
_publ_author_name
'Kettmann, V.'
'Kr\"atsm\'ar-Smogrovic, J.'
'Svajlenov\'a, O.'

_publ_section_title
;
 Structure of potassium
 isocyanato[<i>N</i>-salicylidene-<small>DL</small>-alaninato(2-)]cuprate(II)
;
_journal_issue 6
_journal_name_full 'Acta Crystallographica Section C'
_journal_page_first 1119
_journal_page_last 1121
_journal_paper_doi 10.1107/S0108270189014277
_journal_volume 46
_journal_year 1990
_chemical_formula_moiety 'C11 H9 Cu1 N2 O4 1-,K1 1+'
_chemical_formula_sum 'C11 H9 Cu K N2 O4'
_symmetry_cell_setting monoclinic
_symmetry_space_group_name_Hall '-P 2ybc'
_symmetry_space_group_name_H-M 'P 1 21/c 1'
_cell_angle_alpha 90
_cell_angle_beta 104.53(5)
_cell_angle_gamma 90
_cell_formula_units_Z 4
_cell_length_a 7.925(3)
_cell_length_b 17.144(8)
_cell_length_c 9.231(5)
_cell_volume 1214.1(10)
_diffrn_radiation_type Cu
_diffrn_radiation_wavelength 1.54178
_exptl_absorpt_coefficient_mu 4.76
_exptl_crystal_density_diffrn 1.837
_exptl_crystal_density_meas 1.840(10)
_exptl_crystal_F_000 676
_cod_data_source_file ge0118.cif
_cod_data_source_block ge0118a
_cod_original_cell_volume 1214.0(8)
_cod_original_formula_sum 'C11 H9 Cu1 K1 N2 O4'
_cod_database_code 2015713

loop_
_atom_site_label
_atom_site_fract_x
_atom_site_fract_y
_atom_site_fract_z
Cu1 .1862 .4639 .4430
K .40990(10) .4563 .16440(10)
O1 .0878(2) .44300(10) .2371(2)
O2 .2837(3) .48020(10) .6561(2)
O3 .3049(3) .42940(10) .8790(2)
O4 .5360(3) .62850(10) .5523(2)
N1 .0602(3) .38130(10) .5105(2)
N2 .3128(3) .55450(10) .3930(3)
C1 -.0502(3) .4001(2) .1820(3)
C2 -.1319(3) .3521(2) .2692(3)
C3 -.2813(4) .3091(2) .1999(3)
C4 -.3501(4) .3129(2) .0475(3)
C5 -.2684(4) .3583(2) -.0370(3)
C6 -.1215(4) .3998(2) .0263(3)
C7 -.0678(3) .3438(2) .4289(3)
C8 .1205(4) .3648(2) .6707(3)
C9 .2096(5) .2867(2) .7012(4)
C10 .2443(4) .4295(2) .7435(3)
C11 .4217(3) .5909(2) .4734(3)

loop_
_geom_bond_atom_site_label_1
_geom_bond_atom_site_label_2
_geom_bond_distance
Cu1 O1 1.899(2)
Cu1 O2 1.945(2)
Cu1 N1 1.925(2)
Cu1 N2 1.965(2)
O1 C1 1.310(3)
C1 C2 1.416(4)
C2 C3 1.405(4)
C3 C4 1.377(4)
C4 C5 1.374(4)
C5 C6 1.365(4)
C6 C1 1.406(4)
C2 C7 1.441(4)
C7 N1 1.275(3)
N1 C8 1.463(3)
C8 C9 1.506(5)
C8 C10 1.521(4)
C10 O2 1.277(3)
C10 O3 1.222(3)
N2 C11 1.167(4)
C11 O4 1.199(4)
